data_7236332
loop_
_publ_author_name
'Abulikemu, Mutalifu'
'Ould-Chikh, Samy'
'Miao, Xiaohe'
'Alarousu, Erkki'
'Murali, Banavoth'
'Ngongang Ndjawa, Guy Olivier'
'Barb\'e, J\'er\'emy'
'El Labban, Abdulrahman'
'Amassian, Aram'
'Del Gobbo, Silvano'

_publ_section_title
;
 Optoelectronic and photovoltaic properties of the air-stable organohalide
 semiconductor (CH3NH3)3Bi2I9
;
_journal_issue 32
_journal_name_full 'Journal of Materials Chemistry A'
_journal_page_first 12504
_journal_paper_doi 10.1039/C6TA04657F
_journal_volume 4
_journal_year 2016
_chemical_formula_moiety '2(Bi1 I4.5), 3(C N)'
_chemical_formula_sum 'C3 H9 Bi2 I9 N3'
_chemical_formula_weight 1638.16
_chemical_name_common MAIB
_chemical_name_systematic 'Trimethylammonium dibismuth nonaiodide '
_space_group_crystal_system hexagonal
_space_group_IT_number 194
_space_group_name_Hall '-P 6c 2c'
_space_group_name_H-M_alt 'P 63/m m c'
_atom_sites_solution_primary direct
_audit_creation_date 2015-05-18
_audit_creation_method
;
Olex2 1.2
(compiled 2015.01.26 svn.r3150 for OlexSys, GUI svn.r4998)
;
_audit_update_record
;
2016-06-03 deposited with the CCDC.
2016-07-13 downloaded from the CCDC.
;
_cell_angle_alpha 90
_cell_angle_beta 90
_cell_angle_gamma 120
_cell_formula_units_Z 2
_cell_length_a 8.5821(3)
_cell_length_b 8.5821(3)
_cell_length_c 21.7678(8)
_cell_measurement_reflns_used 9973
_cell_measurement_temperature 293(2)
_cell_measurement_theta_max 29.2850
_cell_measurement_theta_min 3.9360
_cell_volume 1388.46(9)
_computing_cell_refinement
;
CrysAlisPro, Agilent Technologies,
Version 1.171.37.31 (release 14-01-2014 CrysAlis171 .NET)
(compiled Jan 14 2014,18:38:05)
;
_computing_data_collection
;
CrysAlisPro, Agilent Technologies,
Version 1.171.37.31 (release 14-01-2014 CrysAlis171 .NET)
(compiled Jan 14 2014,18:38:05)
;
_computing_data_reduction
;
CrysAlisPro, Agilent Technologies,
Version 1.171.37.31 (release 14-01-2014 CrysAlis171 .NET)
(compiled Jan 14 2014,18:38:05)
;
_computing_molecular_graphics 'Olex2 (Dolomanov et al., 2009)'
_computing_publication_material 'Olex2 (Dolomanov et al., 2009)'
_computing_structure_refinement 'XL (Sheldrick, 2008)'
_computing_structure_solution 'XT (Sheldrick, 2015)'
_diffrn_ambient_temperature 293(2)
_diffrn_detector 'CCD plate'
_diffrn_detector_area_resol_mean 10.3782
_diffrn_detector_type Atlas
_diffrn_measured_fraction_theta_full 0.968
_diffrn_measured_fraction_theta_max 0.969
_diffrn_measurement_details
;
#__ type_ start__ end____ width___ exp.time_
  1 omega  -86.00  -61.00   1.0000   20.0000
omega____ theta____ kappa____ phi______ frames
    -      -10.5418  153.0000  -78.7271 25

#__ type_ start__ end____ width___ exp.time_
  2 omega  -33.00   27.00   1.0000   20.0000
omega____ theta____ kappa____ phi______ frames
    -      -10.5418   37.0000  -90.0000 60

#__ type_ start__ end____ width___ exp.time_
  3 omega  -83.00  -58.00   1.0000   20.0000
omega____ theta____ kappa____ phi______ frames
    -      -10.5418  150.0000  175.5344 25

#__ type_ start__ end____ width___ exp.time_
  4 omega  -81.00  -35.00   1.0000   20.0000
omega____ theta____ kappa____ phi______ frames
    -      -10.5418  147.0000   -7.8510 46

#__ type_ start__ end____ width___ exp.time_
  5 omega  -27.00   91.00   1.0000   20.0000
omega____ theta____ kappa____ phi______ frames
    -       10.6199   19.0000  -60.0000 118

#__ type_ start__ end____ width___ exp.time_
  6 omega  -14.00   85.00   1.0000   20.0000
omega____ theta____ kappa____ phi______ frames
    -       10.6199   37.0000   30.0000 99

#__ type_ start__ end____ width___ exp.time_
  7 omega  -58.00   43.00   1.0000   20.0000
omega____ theta____ kappa____ phi______ frames
    -       10.6199  -77.0000  -30.0000 101

#__ type_ start__ end____ width___ exp.time_
  8 omega  -20.00   52.00   1.0000   20.0000
omega____ theta____ kappa____ phi______ frames
    -       10.6199  -99.0000 -180.0000 72

#__ type_ start__ end____ width___ exp.time_
  9 omega  -20.00   61.00   1.0000   20.0000
omega____ theta____ kappa____ phi______ frames
    -       10.6199   77.0000  120.0000 81
;
_diffrn_measurement_device 'four-circle diffractometer'
_diffrn_measurement_device_type 'SuperNova, Dual, Cu at zero, Atlas'
_diffrn_measurement_method '\w scans'
_diffrn_orient_matrix_UB_11 -0.0137844000
_diffrn_orient_matrix_UB_12 0.0739794000
_diffrn_orient_matrix_UB_13 0.0047700000
_diffrn_orient_matrix_UB_21 0.0340842000
_diffrn_orient_matrix_UB_22 0.0327542000
_diffrn_orient_matrix_UB_23 -0.0297965000
_diffrn_orient_matrix_UB_31 -0.0880975000
_diffrn_orient_matrix_UB_32 -0.0506211000
_diffrn_orient_matrix_UB_33 -0.0122765000
_diffrn_radiation_monochromator mirror
_diffrn_radiation_probe x-ray
_diffrn_radiation_type MoK\a
_diffrn_radiation_wavelength 0.71073
_diffrn_reflns_av_R_equivalents 0.0898
_diffrn_reflns_av_unetI/netI 0.0216
_diffrn_reflns_Laue_measured_fraction_full 0.968
_diffrn_reflns_Laue_measured_fraction_max 0.969
_diffrn_reflns_limit_h_max 11
_diffrn_reflns_limit_h_min -11
_diffrn_reflns_limit_k_max 11
_diffrn_reflns_limit_k_min -11
_diffrn_reflns_limit_l_max 29
_diffrn_reflns_limit_l_min -30
_diffrn_reflns_number 21998
_diffrn_reflns_point_group_measured_fraction_full 0.968
_diffrn_reflns_point_group_measured_fraction_max 0.969
_diffrn_reflns_theta_full 25.242
_diffrn_reflns_theta_max 29.513
_diffrn_reflns_theta_min 5.107
_diffrn_source 'SuperNova (Mo) X-ray Source'
_exptl_absorpt_coefficient_mu 22.653
_exptl_absorpt_correction_T_max 1.00000
_exptl_absorpt_correction_T_min 0.25688
_exptl_absorpt_correction_type multi-scan
_exptl_absorpt_process_details
;
CrysAlisPro, Agilent Technologies,
Version 1.171.37.31 (release 14-01-2014 CrysAlis171 .NET)
(compiled Jan 14 2014,18:38:05)
Empirical absorption correction using spherical harmonics,
 implemented in SCALE3 ABSPACK scaling algorithm.
;
_exptl_crystal_colour Red
_exptl_crystal_density_diffrn 3.918
_exptl_crystal_description brittle
_exptl_crystal_F_000 1364.0
_exptl_crystal_recrystallization_method 'Re-crystallisation from solvent'
_exptl_crystal_size_max 0.18
_exptl_crystal_size_mid 0.12
_exptl_crystal_size_min 0.10
_refine_diff_density_max 0.681
_refine_diff_density_min -1.382
_refine_diff_density_rms 0.173
_refine_ls_extinction_method none
_refine_ls_goodness_of_fit_ref 1.105
_refine_ls_hydrogen_treatment undef
_refine_ls_matrix_type full
_refine_ls_number_parameters 26
_refine_ls_number_reflns 771
_refine_ls_number_restraints 26
_refine_ls_restrained_S_all 1.086
_refine_ls_R_factor_all 0.0422
_refine_ls_R_factor_gt 0.0357
_refine_ls_shift/su_max 0.016
_refine_ls_shift/su_mean 0.002
_refine_ls_structure_factor_coef Fsqd
_refine_ls_weighting_details 'w=1/[\s^2^(Fo^2^)+(0.0426P)^2^+7.0806P] where P=(Fo^2^+2Fc^2^)/3'
_refine_ls_weighting_scheme calc
_refine_ls_wR_factor_gt 0.0909
_refine_ls_wR_factor_ref 0.0959
_reflns_Friedel_coverage 0.000
_reflns_number_gt 682
_reflns_number_total 771
_reflns_threshold_expression 'I > 2\s(I)'
_cod_data_source_file c6ta04657f2.cif
_cod_data_source_block ma3bi2i9
_cod_original_cell_volume 1388.46(11)
_cod_database_code 7236332
_chemical_oxdiff_formula C3N3H6BI2I9
_shelx_space_group_comment
;
The symmetry employed for this shelxl refinement is uniquely defined
by the following loop, which should always be used as a source of
symmetry information in preference to the above space-group names.
They are only intended as comments.
;
_reflns_odcompleteness_completeness 99.24
_reflns_odcompleteness_iscentric 1
_reflns_odcompleteness_theta 26.32
_olex2_refinement_description
;
1. Restrained distances
 C1-N1
 1.47 with sigma of 0.01
 C2-N2
 1.5 with sigma of 0.01
2. Uiso/Uaniso restraints and constraints
Uanis(N1) \\sim Ueq, Uanis(N2) \\sim Ueq, Uanis(C1) \\sim Ueq, Uanis(C2) \\sim
Ueq: with sigma of 0.0005 and sigma for terminal atoms of 0.002
3. Others
 Fixed Sof: N2(0.08333) C2(0.08333)
;
_shelx_shelxl_version_number 2014/7
_olex2_submission_special_instructions 'No special instructions were received'
_solvent_exptl_crystal_recrystallization_method 'gamma-butyrolactone, dichloromethane'

loop_
_space_group_symop_operation_xyz
'x, y, z'
'-y, x-y, z'
'-x+y, -x, z'
'-x, -y, z+1/2'
'y, -x+y, z+1/2'
'x-y, x, z+1/2'
'y, x, -z'
'x-y, -y, -z'
'-x, -x+y, -z'
'-y, -x, -z+1/2'
'-x+y, y, -z+1/2'
'x, x-y, -z+1/2'
'-x, -y, -z'
'y, -x+y, -z'
'x-y, x, -z'
'x, y, -z-1/2'
'-y, x-y, -z-1/2'
'-x+y, -x, -z-1/2'
'-y, -x, z'
'-x+y, y, z'
'x, x-y, z'
'y, x, z-1/2'
'x-y, -y, z-1/2'
'-x, -x+y, z-1/2'

loop_
_atom_site_label
_atom_site_type_symbol
_atom_site_fract_x
_atom_site_fract_y
_atom_site_fract_z
_atom_site_U_iso_or_equiv
_atom_site_adp_type
_atom_site_occupancy
_atom_site_site_symmetry_order
_atom_site_calc_flag
_atom_site_refinement_flags_posn
_atom_site_refinement_flags_adp
_atom_site_refinement_flags_occupancy
Bi01 Bi 0.3333 0.6667 0.34495(2) 0.0422(2) Uani 1 6 d S T P
I002 I -0.00273(12) 0.49863(6) 0.2500 0.0607(3) Uani 1 4 d S T P
I003 I 0.66758(10) 0.83379(5) 0.41872(4) 0.0777(3) Uani 1 2 d S T P
N1 N 0.3333 0.6667 0.607(3) 0.205(3) Uani 1 6 d DS TU P
N2 N 0.0000 0.0000 0.274(6) 0.2378(7) Uani 0.5 6 d DS TU P
C1 C 0.3333 0.6667 0.539(3) 0.305(3) Uani 1 6 d DS TU P
C2 C 0.0000 0.0000 0.205(6) 0.6338(7) Uani 0.5 6 d DS TU P

loop_
_atom_site_aniso_label
_atom_site_aniso_U_11
_atom_site_aniso_U_22
_atom_site_aniso_U_33
_atom_site_aniso_U_23
_atom_site_aniso_U_13
_atom_site_aniso_U_12
Bi01 0.0442(2) 0.0442(2) 0.0384(3) 0.000 0.000 0.02208(12)
I002 0.0353(4) 0.0747(5) 0.0591(5) 0.000 0.000 0.0177(2)
I003 0.0618(5) 0.0895(5) 0.0725(5) -0.01301(17) -0.0260(3) 0.0309(2)
N1 0.205(2) 0.205(2) 0.205(3) 0.000 0.000 0.1026(12)
N2 0.2378(6) 0.2378(6) 0.2378(9) 0.000 0.000 0.1189(3)
C1 0.305(2) 0.305(2) 0.305(3) 0.000 0.000 0.1525(12)
C2 0.6338(6) 0.6338(6) 0.6338(9) 0.000 0.000 0.3169(3)

loop_
_atom_type_symbol
_atom_type_description
_atom_type_scat_dispersion_real
_atom_type_scat_dispersion_imag
_atom_type_scat_source
Bi Bi -4.1077 10.2566 'International Tables Vol C Tables 4.2.6.8 and 6.1.1.4'
N N 0.0061 0.0033 'International Tables Vol C Tables 4.2.6.8 and 6.1.1.4'
I I -0.4742 1.8119 'International Tables Vol C Tables 4.2.6.8 and 6.1.1.4'
C C 0.0033 0.0016 'International Tables Vol C Tables 4.2.6.8 and 6.1.1.4'
H H 0.0000 0.0000 'International Tables Vol C Tables 4.2.6.8 and 6.1.1.4'

loop_
_geom_angle_atom_site_label_1
_geom_angle_atom_site_label_2
_geom_angle_atom_site_label_3
_geom_angle
_geom_angle_site_symmetry_1
_geom_angle_site_symmetry_3
I002 Bi01 I002 83.705(18) . 2_665
I002 Bi01 I002 83.705(18) 3_565 2_665
I002 Bi01 I002 83.705(18) . 3_565
I003 Bi01 I002 91.293(15) 3_565 .
I003 Bi01 I002 91.293(15) 3_565 2_665
I003 Bi01 I002 173.27(3) . .
I003 Bi01 I002 91.294(15) . 3_565
I003 Bi01 I002 91.293(15) 2_665 .
I003 Bi01 I002 91.292(15) 2_665 3_565
I003 Bi01 I002 173.27(3) 3_565 3_565
I003 Bi01 I002 173.27(3) 2_665 2_665
I003 Bi01 I002 91.293(15) . 2_665
I003 Bi01 I003 93.32(3) 2_665 3_565
I003 Bi01 I003 93.32(3) 2_665 .
I003 Bi01 I003 93.32(3) 3_565 .
Bi01 I002 Bi01 79.21(2) 16_556 .
N2 N2 C2 0.000(6) 16_556 .
C2 N2 N2 180.00(7) 16_556 16_556
C2 N2 C2 180.0 16_556 .
N2 C2 N2 0.000(8) 16_556 .

loop_
_geom_bond_atom_site_label_1
_geom_bond_atom_site_label_2
_geom_bond_distance
_geom_bond_site_symmetry_2
Bi01 I002 3.2420(8) .
Bi01 I002 3.2420(8) 3_565
Bi01 I002 3.2420(8) 2_665
Bi01 I003 2.9580(7) 2_665
Bi01 I003 2.9581(7) .
Bi01 I003 2.9580(7) 3_565
I002 Bi01 3.2419(8) 16_556
N1 C1 1.468(10) .
N2 N2 1.1(2) 16_556
N2 C2 0.4(2) 16_556
N2 C2 1.500(10) .
C2 N2 0.4(2) 16_556
